data_2221790
loop_
_publ_author_name
'Xie, Da-Jing'
'Lu, Wei'
'Wang, Zuo-Xiang'
'Zhu, Dun-Ru'

_publ_section_title
;
 3-Methyl-4-(3-methylphenyl)-5-(2-pyridyl)-4<i>H</i>-1,2,4-triazole
;
_journal_coeditor_code RZ2308
_journal_issue 5
_journal_name_full 'Acta Crystallographica Section E'
_journal_page_first o1177
_journal_page_last o1178
_journal_paper_doi 10.1107/S1600536809015712
_journal_volume 65
_journal_year 2009
_chemical_formula_iupac 'C15 H14 N4'
_chemical_formula_moiety 'C15 H14 N4'
_chemical_formula_sum 'C15 H14 N4'
_chemical_formula_weight 250.30
_chemical_name_systematic
;
3-Methyl-4-(3-methylphenyl)-5-(2-pyridyl)-4<i>H</i>-1,2,4-triazole
;
_space_group_IT_number 14
_symmetry_cell_setting monoclinic
_symmetry_space_group_name_Hall '-P 2yn'
_symmetry_space_group_name_H-M 'P 1 21/n 1'
_atom_sites_solution_hydrogens geom
_atom_sites_solution_primary direct
_atom_sites_solution_secondary difmap
_audit_creation_method SHELXL-97
_cell_angle_alpha 90.00
_cell_angle_beta 96.64(3)
_cell_angle_gamma 90.00
_cell_formula_units_Z 4
_cell_length_a 9.5680(10)
_cell_length_b 10.519(2)
_cell_length_c 13.555(2)
_cell_measurement_reflns_used 2955
_cell_measurement_temperature 293(2)
_cell_measurement_theta_max 27.4758
_cell_measurement_theta_min 2.7625
_cell_volume 1355.1(4)
_computing_cell_refinement 'SAINT (Bruker, 2005)'
_computing_data_collection 'APEX2 (Bruker, 2005)'
_computing_data_reduction 'SAINT (Bruker, 2005)'
_computing_molecular_graphics 'SHELXTL (Sheldrick, 2008)'
_computing_publication_material 'SHELXTL (Sheldrick, 2008)'
_computing_structure_refinement 'SHELXL97 (Sheldrick, 2008)'
_computing_structure_solution 'SHELXS97 (Sheldrick, 2008)'
_diffrn_ambient_temperature 293(2)
_diffrn_measured_fraction_theta_full 0.996
_diffrn_measured_fraction_theta_max 0.996
_diffrn_measurement_device_type 'Bruker APEXII CCD'
_diffrn_measurement_method \w
_diffrn_radiation_monochromator graphite
_diffrn_radiation_source 'fine-focus sealed tube'
_diffrn_radiation_type MoK\a
_diffrn_radiation_wavelength 0.71073
_diffrn_reflns_av_R_equivalents 0.0506
_diffrn_reflns_av_sigmaI/netI 0.0284
_diffrn_reflns_limit_h_max 11
_diffrn_reflns_limit_h_min -11
_diffrn_reflns_limit_k_max 12
_diffrn_reflns_limit_k_min -12
_diffrn_reflns_limit_l_max 16
_diffrn_reflns_limit_l_min -16
_diffrn_reflns_number 10962
_diffrn_reflns_theta_full 25.00
_diffrn_reflns_theta_max 25.00
_diffrn_reflns_theta_min 3.03
_exptl_absorpt_coefficient_mu 0.077
_exptl_absorpt_correction_T_max 0.9811
_exptl_absorpt_correction_T_min 0.9627
_exptl_absorpt_correction_type multi-scan
_exptl_absorpt_process_details '(SADABS; Bruker, 2005)'
_exptl_crystal_colour Colorless
_exptl_crystal_density_diffrn 1.227
_exptl_crystal_density_method 'not measured'
_exptl_crystal_description Prism
_exptl_crystal_F_000 528
_exptl_crystal_size_max 0.50
_exptl_crystal_size_mid 0.50
_exptl_crystal_size_min 0.25
_refine_diff_density_max 0.153
_refine_diff_density_min -0.137
_refine_ls_extinction_coef 0.032(8)
_refine_ls_extinction_expression Fc^*^=kFc[1+0.001xFc^2^\l^3^/sin(2\q)]^-1/4^
_refine_ls_extinction_method 'SHELXL97 (Sheldrick, 2008)'
_refine_ls_goodness_of_fit_ref 1.304
_refine_ls_hydrogen_treatment constr
_refine_ls_matrix_type full
_refine_ls_number_parameters 173
_refine_ls_number_reflns 2386
_refine_ls_number_restraints 0
_refine_ls_restrained_S_all 1.304
_refine_ls_R_factor_all 0.0714
_refine_ls_R_factor_gt 0.0572
_refine_ls_shift/su_max 0.000
_refine_ls_shift/su_mean 0.000
_refine_ls_structure_factor_coef Fsqd
_refine_ls_weighting_details 'calc w=1/[\s^2^(Fo^2^)+(0.0801P)^2^] where P=(Fo^2^+2Fc^2^)/3'
_refine_ls_weighting_scheme calc
_refine_ls_wR_factor_gt 0.1535
_refine_ls_wR_factor_ref 0.1626
_reflns_number_gt 1937
_reflns_number_total 2386
_reflns_threshold_expression I>2\s(I)
_cod_data_source_file rz2308.cif
_cod_data_source_block I
_cod_depositor_comments
;
The following automatic conversions were performed:
'_symmetry_cell_setting' value 'Monoclinic' changed to 'monoclinic'
according to '/home/saulius/struct/CIF-dictionaries/cif_core.dic'
dictionary named 'cif_core.dic' version 2.4.1 from 2010-06-29.

Automatic conversion script
Id: cif_fix_enum 1527 2010-12-29 10:47:43Z saulius 

The following automatic conversions were performed:

'_symmetry_cell_setting' value 'Monoclinic' changed to 'monoclinic'
according to /home/saulius/struct/CIF-dictionaries/cif_core.dic
dictionary named 'cif_core.dic' version 2.4.1 from 2010-06-29.

Automatic conversion script
Id: cif_fix_values 1715 2011-07-08 13:25:40Z adriana 
;
_cod_original_sg_symbol_H-M 'P 21/n'
_cod_database_code 2221790
_cod_database_fobs_code 2221790

loop_
_symmetry_equiv_pos_as_xyz
'x, y, z'
'-x+1/2, y+1/2, -z+1/2'
'-x, -y, -z'
'x-1/2, -y-1/2, z-1/2'

loop_
_atom_site_type_symbol
_atom_site_label
_atom_site_fract_x
_atom_site_fract_y
_atom_site_fract_z
_atom_site_U_iso_or_equiv
_atom_site_adp_type
_atom_site_calc_flag
_atom_site_refinement_flags
_atom_site_occupancy
_atom_site_disorder_assembly
_atom_site_disorder_group
N N1 0.1372(2) 0.8645(2) 0.47665(12) 0.0792(6) Uani d . 1 . .
N N2 0.05623(19) 0.76334(17) 0.50563(11) 0.0725(5) Uani d . 1 . .
N N3 -0.09930(17) 0.73930(15) 0.73296(12) 0.0658(5) Uani d . 1 . .
N N4 0.11155(15) 0.88829(15) 0.63546(10) 0.0561(4) Uani d . 1 . .
C C1 -0.1707(2) 0.6566(2) 0.78336(17) 0.0793(7) Uani d . 1 . .
H H1B -0.2143 0.6876 0.8363 0.095 Uiso calc R 1 . .
C C2 -0.1837(2) 0.5290(2) 0.76202(19) 0.0819(7) Uani d . 1 . .
H H2B -0.2362 0.4761 0.7985 0.098 Uiso calc R 1 . .
C C3 -0.1172(3) 0.4818(2) 0.68567(18) 0.0845(7) Uani d . 1 . .
H H3B -0.1237 0.3959 0.6694 0.101 Uiso calc R 1 . .
C C4 -0.0409(2) 0.5632(2) 0.63355(15) 0.0731(6) Uani d . 1 . .
H H4A 0.0058 0.5328 0.5819 0.088 Uiso calc R 1 . .
C C5 -0.03405(18) 0.69079(18) 0.65844(12) 0.0537(5) Uani d . 1 . .
C C6 0.04303(19) 0.77911(17) 0.60035(13) 0.0559(5) Uani d . 1 . .
C C7 0.1694(2) 0.9368(2) 0.55513(15) 0.0680(6) Uani d . 1 . .
C C8 0.12918(18) 0.93671(17) 0.73586(13) 0.0527(5) Uani d . 1 . .
C C9 0.06763(19) 1.05012(18) 0.75777(13) 0.0571(5) Uani d . 1 . .
H H9A 0.0163 1.0962 0.7074 0.069 Uiso calc R 1 . .
C C10 0.0816(2) 1.09668(18) 0.85510(14) 0.0608(5) Uani d . 1 . .
C C11 0.1585(2) 1.0247(2) 0.92840(15) 0.0719(6) Uani d . 1 . .
H H11A 0.1680 1.0531 0.9938 0.086 Uiso calc R 1 . .
C C12 0.2210(2) 0.9120(2) 0.90560(16) 0.0793(7) Uani d . 1 . .
H H12A 0.2728 0.8657 0.9557 0.095 Uiso calc R 1 . .
C C13 0.2075(2) 0.86690(19) 0.80930(14) 0.0673(6) Uani d . 1 . .
H H13A 0.2501 0.7911 0.7940 0.081 Uiso calc R 1 . .
C C14 0.0136(3) 1.2195(2) 0.88081(18) 0.0886(7) Uani d . 1 . .
H H14A 0.0346 1.2357 0.9507 0.133 Uiso calc R 1 . .
H H14B -0.0864 1.2134 0.8642 0.133 Uiso calc R 1 . .
H H14C 0.0493 1.2879 0.8440 0.133 Uiso calc R 1 . .
C C15 0.2596(3) 1.0526(2) 0.55930(19) 0.0941(8) Uani d . 1 . .
H H15A 0.2877 1.0689 0.4948 0.141 Uiso calc R 1 . .
H H15B 0.3416 1.0395 0.6061 0.141 Uiso calc R 1 . .
H H15C 0.2075 1.1240 0.5797 0.141 Uiso calc R 1 . .

loop_
_atom_site_aniso_label
_atom_site_aniso_U_11
_atom_site_aniso_U_22
_atom_site_aniso_U_33
_atom_site_aniso_U_12
_atom_site_aniso_U_13
_atom_site_aniso_U_23
N1 0.0814(13) 0.1051(15) 0.0546(11) 0.0076(11) 0.0229(9) 0.0042(9)
N2 0.0765(11) 0.0929(13) 0.0501(10) 0.0047(9) 0.0158(8) -0.0068(8)
N3 0.0660(10) 0.0654(10) 0.0701(11) -0.0030(8) 0.0257(8) -0.0060(8)
N4 0.0555(9) 0.0664(10) 0.0474(9) 0.0024(7) 0.0109(7) 0.0019(7)
C1 0.0745(14) 0.0799(16) 0.0892(16) -0.0026(11) 0.0344(12) 0.0051(11)
C2 0.0766(15) 0.0713(15) 0.0959(18) -0.0122(11) 0.0024(12) 0.0183(12)
C3 0.1042(19) 0.0598(13) 0.0850(17) -0.0060(13) -0.0078(14) -0.0009(12)
C4 0.0935(16) 0.0646(13) 0.0602(13) 0.0125(11) 0.0040(11) -0.0104(10)
C5 0.0512(10) 0.0624(11) 0.0466(10) 0.0045(8) 0.0022(7) -0.0059(8)
C6 0.0544(10) 0.0672(12) 0.0466(10) 0.0076(9) 0.0084(8) -0.0056(8)
C7 0.0651(12) 0.0856(14) 0.0556(12) 0.0039(10) 0.0173(9) 0.0108(10)
C8 0.0508(10) 0.0598(11) 0.0477(10) -0.0027(8) 0.0060(8) -0.0003(8)
C9 0.0549(11) 0.0626(11) 0.0541(11) 0.0017(9) 0.0075(8) 0.0057(8)
C10 0.0599(11) 0.0611(12) 0.0616(12) -0.0053(9) 0.0067(9) -0.0054(9)
C11 0.0791(14) 0.0800(14) 0.0534(12) -0.0072(11) -0.0057(10) -0.0088(10)
C12 0.0842(15) 0.0839(15) 0.0633(14) 0.0113(12) -0.0186(11) -0.0015(11)
C13 0.0692(13) 0.0658(12) 0.0637(13) 0.0106(10) -0.0053(10) -0.0023(9)
C14 0.1013(18) 0.0802(16) 0.0844(16) 0.0122(13) 0.0109(13) -0.0157(12)
C15 0.0968(18) 0.0993(18) 0.0908(17) -0.0152(14) 0.0309(14) 0.0164(13)

loop_
_atom_type_symbol
_atom_type_description
_atom_type_scat_dispersion_real
_atom_type_scat_dispersion_imag
_atom_type_scat_source
C C 0.0033 0.0016 'International Tables Vol C Tables 4.2.6.8 and 6.1.1.4'
H H 0.0000 0.0000 'International Tables Vol C Tables 4.2.6.8 and 6.1.1.4'
N N 0.0061 0.0033 'International Tables Vol C Tables 4.2.6.8 and 6.1.1.4'

loop_
_geom_angle_atom_site_label_1
_geom_angle_atom_site_label_2
_geom_angle_atom_site_label_3
_geom_angle_site_symmetry_1
_geom_angle_site_symmetry_3
_geom_angle
_geom_angle_publ_flag
C7 N1 N2 . . 107.35(17) ?
C6 N2 N1 . . 107.28(17) ?
C1 N3 C5 . . 116.33(19) ?
C7 N4 C6 . . 104.75(17) ?
C7 N4 C8 . . 126.95(19) ?
C6 N4 C8 . . 128.13(15) ?
N3 C1 C2 . . 124.4(2) ?
N3 C1 H1B . . 117.8 ?
C2 C1 H1B . . 117.8 ?
C3 C2 C1 . . 118.3(2) ?
C3 C2 H2B . . 120.9 ?
C1 C2 H2B . . 120.9 ?
C2 C3 C4 . . 119.0(2) ?
C2 C3 H3B . . 120.5 ?
C4 C3 H3B . . 120.5 ?
C3 C4 C5 . . 119.5(2) ?
C3 C4 H4A . . 120.2 ?
C5 C4 H4A . . 120.2 ?
N3 C5 C4 . . 122.48(18) ?
N3 C5 C6 . . 117.83(18) ?
C4 C5 C6 . . 119.66(18) ?
N2 C6 N4 . . 110.26(17) ?
N2 C6 C5 . . 123.65(18) ?
N4 C6 C5 . . 126.10(17) ?
N1 C7 N4 . . 110.4(2) ?
N1 C7 C15 . . 125.7(2) ?
N4 C7 C15 . . 123.9(2) ?
C9 C8 C13 . . 120.88(18) ?
C9 C8 N4 . . 120.14(16) ?
C13 C8 N4 . . 118.98(18) ?
C8 C9 C10 . . 120.65(17) ?
C8 C9 H9A . . 119.7 ?
C10 C9 H9A . . 119.7 ?
C11 C10 C9 . . 117.9(2) ?
C11 C10 C14 . . 120.6(2) ?
C9 C10 C14 . . 121.47(19) ?
C12 C11 C10 . . 121.0(2) ?
C12 C11 H11A . . 119.5 ?
C10 C11 H11A . . 119.5 ?
C11 C12 C13 . . 120.76(19) ?
C11 C12 H12A . . 119.6 ?
C13 C12 H12A . . 119.6 ?
C12 C13 C8 . . 118.8(2) ?
C12 C13 H13A . . 120.6 ?
C8 C13 H13A . . 120.6 ?
C10 C14 H14A . . 109.5 ?
C10 C14 H14B . . 109.5 ?
H14A C14 H14B . . 109.5 ?
C10 C14 H14C . . 109.5 ?
H14A C14 H14C . . 109.5 ?
H14B C14 H14C . . 109.5 ?
C7 C15 H15A . . 109.5 ?
C7 C15 H15B . . 109.5 ?
H15A C15 H15B . . 109.5 ?
C7 C15 H15C . . 109.5 ?
H15A C15 H15C . . 109.5 ?
H15B C15 H15C . . 109.5 ?

loop_
_geom_bond_atom_site_label_1
_geom_bond_atom_site_label_2
_geom_bond_site_symmetry_2
_geom_bond_distance
_geom_bond_publ_flag
N1 C7 . 1.315(3) ?
N1 N2 . 1.399(3) ?
N2 C6 . 1.315(3) ?
N3 C1 . 1.341(3) ?
N3 C5 . 1.348(2) ?
N4 C7 . 1.375(3) ?
N4 C6 . 1.380(3) ?
N4 C8 . 1.445(3) ?
C1 C2 . 1.376(4) ?
C1 H1B . 0.9300 ?
C2 C3 . 1.369(3) ?
C2 H2B . 0.9300 ?
C3 C4 . 1.373(3) ?
C3 H3B . 0.9300 ?
C4 C5 . 1.384(3) ?
C4 H4A . 0.9300 ?
C5 C6 . 1.470(3) ?
C7 C15 . 1.490(4) ?
C8 C9 . 1.378(3) ?
C8 C13 . 1.385(3) ?
C9 C10 . 1.399(3) ?
C9 H9A . 0.9300 ?
C10 C11 . 1.390(3) ?
C10 C14 . 1.506(3) ?
C11 C12 . 1.379(3) ?
C11 H11A . 0.9300 ?
C12 C13 . 1.381(3) ?
C12 H12A . 0.9300 ?
C13 H13A . 0.9300 ?
C14 H14A . 0.9600 ?
C14 H14B . 0.9600 ?
C14 H14C . 0.9600 ?
C15 H15A . 0.9600 ?
C15 H15B . 0.9600 ?
C15 H15C . 0.9600 ?

loop_
_geom_hbond_atom_site_label_D
_geom_hbond_atom_site_label_H
_geom_hbond_atom_site_label_A
_geom_hbond_site_symmetry_A
_geom_hbond_distance_DH
_geom_hbond_distance_HA
_geom_hbond_distance_DA
_geom_hbond_angle_DHA
C1 H1B N1 4_576 0.93 2.56 3.377(3) 147

loop_
_cod_related_entry_id
_cod_related_entry_database
_cod_related_entry_code
1 ChemSpider 24742272
